data_7102429
loop_
_publ_author_name
'Hayward, M A'

_publ_section_title
;
 Selective deintercalation of apex over face-shared oxide ions in the
 topotactic reduction of Sr7Mn4O15 to Sr7Mn4O12.
;
_journal_issue 2
_journal_name_full 'Chemical communications (Cambridge, England)'
_journal_page_first 170
_journal_page_last 171
_journal_paper_doi 10.1039/b312792c
_journal_year 2004
_chemical_formula_sum 'Mn4 O12 Sr7'
_chemical_formula_weight 1025.08
_chemical_name_systematic ' ?'
_space_group_IT_number 14
_symmetry_cell_setting monoclinic
_symmetry_space_group_name_Hall '-P 2ybc'
_symmetry_space_group_name_H-M 'P 1 21/c 1'
_cell_angle_alpha 90.0
_cell_angle_beta 93.317(4)
_cell_angle_gamma 90.0
_cell_formula_units_Z 2
_cell_length_a 6.9540(15)
_cell_length_b 9.6744(21)
_cell_length_c 10.0411(23)
_cell_volume 674.3869
_pd_block_id 2003-10-17T10:30|RESTART-2P-2_phase1|||
_pd_phase_name Sr7mn4O15
_cod_data_source_file b312792c.txt
_cod_data_source_block RESTART-2P-2_phase_1
_cod_original_sg_symbol_H-M 'P 21/c'
_cod_database_code 7102429

loop_
_symmetry_equiv_pos_site_id
_symmetry_equiv_pos_as_xyz
1 +x,+y,+z
2 -x,+y+1/2,-z+1/2
-1 -x,-y,-z
-2 +x,-y+1/2,+z+1/2

loop_
_atom_site_type_symbol
_atom_site_label
_atom_site_fract_x
_atom_site_fract_y
_atom_site_fract_z
_atom_site_occupancy
_atom_site_thermal_displace_type
_atom_site_U_iso_or_equiv
_atom_site_symmetry_multiplicity
SR SR1 0.9938(5) 0.1863(4) 0.46412(34) 1.0 Uiso 0.0068(4) 4
SR SR2 0.3318(5) 0.1432(4) 0.20653(34) 1.0 Uiso 0.0068(4) 4
SR SR3 0.5 0.0 0.5 1.0 Uiso 0.0068(4) 2
SR SR4 0.15288 0.01305 0.82498 1.0 Uiso 0.0068(4) 4
MN MN5 0.5875(9) 0.1693(7) 0.9300(5) 1.0 Uiso 0.004 4
MN MN6 0.7700(8) 0.1680(6) 0.7301(6) 1.0 Uiso 0.004 4
O O7 0.5007(7) 0.0947(5) 0.7374(4) 1.0 Uiso 0.00482(31) 4
O O8 0.6796(7) 0.1634(4) 0.3322(5) 1.0 Uiso 0.00482(31) 4
O O9 0.3343(6) 0.2269(4) 0.9762(4) 1.0 Uiso 0.00482(31) 4
O O10 0.8147(6) 0.0699(4) 0.9329(4) 1.0 Uiso 0.00482(31) 4
O O13 0.8482(7) 0.0237(4) 0.6287(5) 1.0 Uiso 0.00482(31) 4
O O14 0.0072(7) 0.2506(4) 0.7134(5) 1.0 Uiso 0.00482(31) 4

loop_
_atom_type_symbol
_atom_type_number_in_cell
SR 14.0
MN 8.0
O 24.0
